data_1540488
loop_
_publ_author_name
'Mitsushige, Yusuke'
'Carrow, Brad P.'
'Ito, Shingo'
'Nozaki, Kyoko'

_publ_section_title
;
 Ligand-controlled insertion regioselectivity accelerates copolymerisation
 of ethylene with methyl acrylate by cationic bisphosphine
 monoxide--palladium catalysts
;
_journal_issue 1
_journal_name_full 'Chem. Sci.'
_journal_page_first 737
_journal_paper_doi 10.1039/C5SC03361F
_journal_volume 7
_journal_year 2016
_chemical_formula_moiety 'C33 H45 O5 P2 Pd, F6 P, C H Cl3, C H Cl2'
_chemical_formula_sum 'C35 H47 Cl5 F6 O5 P3 Pd'
_chemical_formula_weight 1038.28
_space_group_crystal_system monoclinic
_space_group_IT_number 14
_space_group_name_Hall '-P 2ybc'
_space_group_name_H-M_alt 'P 1 21/c 1'
_symmetry_space_group_name_Hall '-P 2ybc'
_symmetry_space_group_name_H-M 'P 1 21/c 1'
_atom_sites_solution_hydrogens geom
_audit_creation_method SHELXL-2014/6
_audit_update_record
;
2015-06-25 deposited with the CCDC.
2015-10-19 downloaded from the CCDC.
;
_cell_angle_alpha 90
_cell_angle_beta 99.836(4)
_cell_angle_gamma 90
_cell_formula_units_Z 4
_cell_length_a 11.521(3)
_cell_length_b 16.475(4)
_cell_length_c 22.564(6)
_cell_measurement_reflns_used 14363
_cell_measurement_temperature 93
_cell_measurement_theta_max 31.6
_cell_measurement_theta_min 2.6
_cell_volume 4219.9(19)
_computing_cell_refinement 'RIGAKU CrystalClear'
_computing_data_collection 'RIGAKU CrystalClear'
_computing_data_reduction 'RIGAKU CrystalClear'
_computing_molecular_graphics ORTEP-III
_computing_publication_material 'Yadokari-XG (Wakita, Nemoto, et al.)'
_computing_structure_refinement 'SHELXL-2014/6 (Sheldrick, 2014)'
_computing_structure_solution 'SHELXT-2014/4 (Sheldrick, 2014)'
_diffrn_ambient_temperature 93
_diffrn_detector_area_resol_mean 28.5714
_diffrn_measured_fraction_theta_full 0.997
_diffrn_measured_fraction_theta_max 0.997
_diffrn_measurement_device_type 'Rigaku Saturn724 CCD'
_diffrn_measurement_method 'omega scans'
_diffrn_radiation_type MoK\a
_diffrn_radiation_wavelength 0.71075
_diffrn_reflns_av_R_equivalents 0.0471
_diffrn_reflns_av_unetI/netI 0.0329
_diffrn_reflns_laue_measured_fraction_full 0.997
_diffrn_reflns_laue_measured_fraction_max 0.997
_diffrn_reflns_limit_h_max 11
_diffrn_reflns_limit_h_min -14
_diffrn_reflns_limit_k_max 20
_diffrn_reflns_limit_k_min -20
_diffrn_reflns_limit_l_max 27
_diffrn_reflns_limit_l_min -27
_diffrn_reflns_number 44666
_diffrn_reflns_point_group_measured_fraction_full 0.997
_diffrn_reflns_point_group_measured_fraction_max 0.997
_diffrn_reflns_theta_full 25.242
_diffrn_reflns_theta_max 25.997
_diffrn_reflns_theta_min 2.473
_exptl_absorpt_coefficient_mu 0.937
_exptl_absorpt_correction_T_max 1.000
_exptl_absorpt_correction_T_min 0.869
_exptl_absorpt_correction_type multi-scan
_exptl_absorpt_process_details 'Jacobson, R. (1998) Private communication'
_exptl_crystal_colour Yellow
_exptl_crystal_density_diffrn 1.634
_exptl_crystal_description Block
_exptl_crystal_F_000 2108
_exptl_crystal_size_max 0.300
_exptl_crystal_size_mid 0.120
_exptl_crystal_size_min 0.120
_refine_diff_density_max 0.711
_refine_diff_density_min -2.736
_refine_diff_density_rms 0.143
_refine_ls_extinction_method none
_refine_ls_goodness_of_fit_ref 1.094
_refine_ls_hydrogen_treatment constr
_refine_ls_matrix_type full
_refine_ls_number_parameters 516
_refine_ls_number_reflns 8269
_refine_ls_number_restraints 6
_refine_ls_restrained_S_all 1.094
_refine_ls_R_factor_all 0.0614
_refine_ls_R_factor_gt 0.0572
_refine_ls_shift/su_max 0.025
_refine_ls_shift/su_mean 0.001
_refine_ls_structure_factor_coef Fsqd
_refine_ls_weighting_details 'w=1/[\s^2^(Fo^2^)+(0.0687P)^2^+24.4956P] where P=(Fo^2^+2Fc^2^)/3'
_refine_ls_weighting_scheme calc
_refine_ls_wR_factor_gt 0.1488
_refine_ls_wR_factor_ref 0.1522
_reflns_Friedel_coverage 0.000
_reflns_number_gt 7736
_reflns_number_total 8269
_reflns_threshold_expression 'I > 2\s(I)'
_cod_data_source_file c5sc03361f2.cif
_cod_data_source_block AniMA21
_cod_depositor_comments
;
The following automatic conversions were performed:

'_exptl_absorpt_correction_type' value 'Multi-scan' changed to
'multi-scan' according to
/usr/data/users/saulius/crontab/automatic-downloads/rss-feeds/RSC/lib/dictionaries/cif_core.dic
dictionary named 'cif_core.dic' version 2.4.2 from 2011-04-26.

Automatic conversion script
Id: cif_fix_values 3271 2015-04-21 07:52:19Z andrius 

 Adding full bibliography for 1540485--1540489.cif.
;
_cod_database_code 1540488
_shelx_space_group_comment
;
The symmetry employed for this shelxl refinement is uniquely defined
by the following loop, which should always be used as a source of
symmetry information in preference to the above space-group names.
They are only intended as comments.
;
_shelx_estimated_absorpt_t_min 0.766
_shelx_estimated_absorpt_t_max 0.896
_shelxl_version_number 2014/6

loop_
_space_group_symop_operation_xyz
'x, y, z'
'-x, y+1/2, -z+1/2'
'-x, -y, -z'
'x, -y-1/2, z-1/2'

loop_
_atom_site_label
_atom_site_type_symbol
_atom_site_fract_x
_atom_site_fract_y
_atom_site_fract_z
_atom_site_U_iso_or_equiv
_atom_site_adp_type
_atom_site_occupancy
_atom_site_site_symmetry_order
_atom_site_calc_flag
_atom_site_refinement_flags_posn
_atom_site_refinement_flags_adp
_atom_site_refinement_flags_occupancy
_atom_site_disorder_assembly
_atom_site_disorder_group
Pd1 Pd 0.45065(3) 0.62408(2) 0.52925(2) 0.01145(11) Uani 1 1 d . . . . .
P1 P 0.41686(10) 0.74837(7) 0.49311(5) 0.0116(2) Uani 1 1 d . . . . .
P2 P 0.28024(10) 0.70154(7) 0.61723(5) 0.0136(2) Uani 1 1 d . . . . .
P3 P 0.15267(11) 0.42660(7) 0.24899(5) 0.0163(3) Uani 1 1 d . . . . .
Cl2 Cl 0.11933(12) 0.09106(9) 0.25484(6) 0.0339(3) Uani 1 1 d . . . . .
Cl3 Cl 0.37262(13) 0.11127(9) 0.28311(9) 0.0415(4) Uani 1 1 d . . . . .
Cl1 Cl 0.2484(2) 0.13182(11) 0.16052(9) 0.0575(5) Uani 1 1 d . . . . .
O1 O 0.5189(3) 0.48707(19) 0.42332(14) 0.0168(7) Uani 1 1 d . . . . .
F3 F 0.0159(3) 0.4192(2) 0.25319(14) 0.0293(7) Uani 1 1 d . . . . .
F4 F 0.2900(3) 0.4333(2) 0.24416(14) 0.0289(7) Uani 1 1 d . . . . .
O3 O 0.3022(3) 0.64025(19) 0.57019(14) 0.0153(6) Uani 1 1 d . . . . .
F5 F 0.1436(3) 0.52272(19) 0.24720(17) 0.0359(8) Uani 1 1 d . . . . .
O2 O 0.4817(3) 0.61074(19) 0.38634(14) 0.0176(7) Uani 1 1 d . . . . .
O5 O 0.6409(3) 0.7860(2) 0.56314(15) 0.0193(7) Uani 1 1 d . . . . .
F6 F 0.1858(3) 0.4283(2) 0.32051(14) 0.0402(9) Uani 1 1 d . . . . .
F1 F 0.1200(3) 0.4229(2) 0.17729(14) 0.0366(8) Uani 1 1 d . . . . .
F2 F 0.1632(3) 0.3295(2) 0.25109(19) 0.0460(10) Uani 1 1 d . . . . .
O4 O 0.3085(4) 0.8897(2) 0.41786(17) 0.0288(9) Uani 1 1 d . . . . .
C4 C 0.5300(4) 0.5612(3) 0.4303(2) 0.0138(9) Uani 1 1 d . . . . .
C1 C 0.5905(4) 0.6043(3) 0.4844(2) 0.0151(9) Uani 1 1 d . . . . .
H1 H 0.6206 0.6577 0.4722 0.018 Uiso 1 1 calc R U . . .
C6 C 0.3824(4) 0.8214(3) 0.5498(2) 0.0145(9) Uani 1 1 d . . . . .
C11 C 0.3207(4) 0.8036(3) 0.5972(2) 0.0151(9) Uani 1 1 d . . . . .
C19 C 0.5395(4) 0.7936(3) 0.4642(2) 0.0145(9) Uani 1 1 d . . . . .
C7 C 0.4180(4) 0.9017(3) 0.5434(2) 0.0176(9) Uani 1 1 d . . . . .
H10 H 0.4617 0.9141 0.5124 0.021 Uiso 1 1 calc R U . . .
C12 C 0.2887(4) 0.7498(3) 0.4336(2) 0.0173(9) Uani 1 1 d . . . . .
C20 C 0.6461(4) 0.8030(3) 0.5041(2) 0.0151(9) Uani 1 1 d . . . . .
C24 C 0.5378(4) 0.8056(3) 0.4028(2) 0.0169(9) Uani 1 1 d . . . . .
H24 H 0.4664 0.7986 0.3753 0.020 Uiso 1 1 calc R U . . .
C2 C 0.6907(4) 0.5580(3) 0.5227(2) 0.0198(10) Uani 1 1 d . . . . .
H2 H 0.6641 0.5022 0.5297 0.024 Uiso 1 1 calc R U . . .
H3 H 0.7116 0.5850 0.5623 0.024 Uiso 1 1 calc R U . . .
C10 C 0.2936(5) 0.8680(3) 0.6338(2) 0.0217(10) Uani 1 1 d . . . . .
H13 H 0.2502 0.8566 0.6651 0.026 Uiso 1 1 calc R U . . .
C30 C 0.3765(4) 0.6786(3) 0.6895(2) 0.0191(10) Uani 1 1 d . . . . .
C13 C 0.2462(4) 0.8207(3) 0.4025(2) 0.0225(11) Uani 1 1 d . . . . .
C17 C 0.2279(4) 0.6774(3) 0.4196(2) 0.0223(10) Uani 1 1 d . . . . .
H17 H 0.2549 0.6293 0.4408 0.027 Uiso 1 1 calc R U . . .
C32 C 0.5039(4) 0.6791(3) 0.6767(2) 0.0225(10) Uani 1 1 d . . . . .
H40 H 0.5148 0.6334 0.6504 0.034 Uiso 1 1 calc R U . . .
H41 H 0.5592 0.6741 0.7147 0.034 Uiso 1 1 calc R U . . .
H42 H 0.5186 0.7302 0.6569 0.034 Uiso 1 1 calc R U . . .
C5 C 0.4079(5) 0.5724(3) 0.3351(2) 0.0228(11) Uani 1 1 d . . . . .
H7 H 0.3523 0.5352 0.3494 0.034 Uiso 1 1 calc R U . . .
H8 H 0.4576 0.5420 0.3117 0.034 Uiso 1 1 calc R U . . .
H9 H 0.3640 0.6142 0.3096 0.034 Uiso 1 1 calc R U . . .
C14 C 0.1445(5) 0.8174(4) 0.3584(3) 0.0316(13) Uani 1 1 d . . . . .
H14 H 0.1150 0.8653 0.3378 0.038 Uiso 1 1 calc R U . . .
C21 C 0.7480(4) 0.8253(3) 0.4832(2) 0.0218(10) Uani 1 1 d . . . . .
H21 H 0.8198 0.8323 0.5105 0.026 Uiso 1 1 calc R U . . .
C23 C 0.6399(5) 0.8276(3) 0.3818(2) 0.0226(11) Uani 1 1 d . . . . .
H23 H 0.6380 0.8360 0.3400 0.027 Uiso 1 1 calc R U . . .
C8 C 0.3921(5) 0.9639(3) 0.5803(2) 0.0251(11) Uani 1 1 d . . . . .
H11 H 0.4177 1.0177 0.5748 0.030 Uiso 1 1 calc R U . . .
C26 C 0.1187(4) 0.6962(3) 0.6169(2) 0.0232(11) Uani 1 1 d . . . . .
C29 C 0.0762(5) 0.7361(4) 0.6710(3) 0.0280(12) Uani 1 1 d . . . . .
H34 H -0.0091 0.7290 0.6674 0.042 Uiso 1 1 calc R U . . .
H35 H 0.0949 0.7942 0.6718 0.042 Uiso 1 1 calc R U . . .
H36 H 0.1158 0.7107 0.7083 0.042 Uiso 1 1 calc R U . . .
C22 C 0.7441(5) 0.8374(3) 0.4216(2) 0.0232(11) Uani 1 1 d . . . . .
H22 H 0.8137 0.8524 0.4070 0.028 Uiso 1 1 calc R U . . .
C15 C 0.0874(5) 0.7445(4) 0.3450(3) 0.0356(14) Uani 1 1 d . . . . .
H15 H 0.0192 0.7427 0.3147 0.043 Uiso 1 1 calc R U . . .
C25 C 0.7495(4) 0.7711(3) 0.6029(2) 0.0243(11) Uani 1 1 d . . . . .
H25 H 0.7933 0.8221 0.6106 0.036 Uiso 1 1 calc R U . . .
H26 H 0.7966 0.7320 0.5844 0.036 Uiso 1 1 calc R U . . .
H27 H 0.7331 0.7490 0.6410 0.036 Uiso 1 1 calc R U . . .
C9 C 0.3277(5) 0.9460(3) 0.6259(2) 0.0274(12) Uani 1 1 d . . . . .
H12 H 0.3078 0.9880 0.6512 0.033 Uiso 1 1 calc R U . . .
C16 C 0.1271(5) 0.6744(4) 0.3746(3) 0.0313(13) Uani 1 1 d . . . . .
H16 H 0.0870 0.6245 0.3649 0.038 Uiso 1 1 calc R U . . .
C3 C 0.8006(4) 0.5539(3) 0.4922(2) 0.0268(11) Uani 1 1 d . . . . .
H4 H 0.8278 0.6090 0.4858 0.040 Uiso 1 1 calc R U . . .
H5 H 0.7807 0.5260 0.4534 0.040 Uiso 1 1 calc R U . . .
H6 H 0.8633 0.5240 0.5181 0.040 Uiso 1 1 calc R U . . .
C31 C 0.3490(6) 0.5931(4) 0.7101(3) 0.0339(13) Uani 1 1 d . . . . .
H37 H 0.4101 0.5765 0.7437 0.051 Uiso 1 1 calc R U . . .
H38 H 0.3473 0.5550 0.6766 0.051 Uiso 1 1 calc R U . . .
H39 H 0.2722 0.5933 0.7232 0.051 Uiso 1 1 calc R U . . .
C33 C 0.3705(5) 0.7400(4) 0.7406(2) 0.0279(12) Uani 1 1 d . . . . .
H43 H 0.4232 0.7224 0.7771 0.042 Uiso 1 1 calc R U . . .
H44 H 0.2896 0.7429 0.7486 0.042 Uiso 1 1 calc R U . . .
H45 H 0.3949 0.7937 0.7286 0.042 Uiso 1 1 calc R U . . .
C34 C 0.2408(5) 0.1450(3) 0.2373(3) 0.0320(13) Uani 1 1 d . . . . .
H46 H 0.2299 0.2040 0.2451 0.038 Uiso 1 1 calc R U . . .
C28 C 0.0634(5) 0.7361(5) 0.5575(3) 0.0388(15) Uani 1 1 d . . . . .
H31 H 0.0798 0.7945 0.5595 0.058 Uiso 1 1 calc R U . . .
H32 H -0.0220 0.7273 0.5506 0.058 Uiso 1 1 calc R U . . .
H33 H 0.0969 0.7121 0.5245 0.058 Uiso 1 1 calc R U . . .
C27 C 0.0835(5) 0.6063(4) 0.6145(3) 0.0358(14) Uani 1 1 d . . . . .
H28 H -0.0020 0.6017 0.6118 0.054 Uiso 1 1 calc R U . . .
H29 H 0.1229 0.5789 0.6511 0.054 Uiso 1 1 calc R U . . .
H30 H 0.1073 0.5808 0.5792 0.054 Uiso 1 1 calc R U . . .
C18 C 0.2788(7) 0.9612(4) 0.3821(3) 0.0439(16) Uani 1 1 d . . . . .
H18 H 0.2000 0.9798 0.3868 0.066 Uiso 1 1 calc R U . . .
H19 H 0.2796 0.9487 0.3398 0.066 Uiso 1 1 calc R U . . .
H20 H 0.3364 1.0040 0.3955 0.066 Uiso 1 1 calc R U . . .
Cl5 Cl 0.0646(4) -0.0683(2) 0.48301(18) 0.0505(11) Uani 0.775(13) 1 d . U P A 2
Cl4 Cl -0.0138(3) -0.06631(18) 0.60264(13) 0.0847(7) Uani 1 1 d . . . . .
C35 C 0.0336(14) -0.0007(10) 0.5456(6) 0.132(6) Uani 1 1 d . . . . .
H47 H 0.0751 0.0472 0.5666 0.158 Uiso 0.225(13) 1 calc R U P A 1
H48 H 0.1081 0.0275 0.5638 0.158 Uiso 0.775(13) 1 calc R U P A 2
Cl6 Cl 0.1146(14) -0.0363(10) 0.4993(6) 0.054(3) Uani 0.225(13) 1 d . U P A 1

loop_
_atom_site_aniso_label
_atom_site_aniso_U_11
_atom_site_aniso_U_22
_atom_site_aniso_U_33
_atom_site_aniso_U_23
_atom_site_aniso_U_13
_atom_site_aniso_U_12
Pd1 0.01368(19) 0.01045(18) 0.01000(18) -0.00004(12) 0.00138(12) 0.00188(12)
P1 0.0136(5) 0.0115(5) 0.0093(5) 0.0007(4) 0.0012(4) 0.0025(4)
P2 0.0145(6) 0.0163(6) 0.0104(5) -0.0006(4) 0.0035(4) -0.0001(4)
P3 0.0171(6) 0.0186(6) 0.0128(6) -0.0013(4) 0.0016(4) -0.0002(5)
Cl2 0.0273(7) 0.0419(8) 0.0326(7) 0.0080(6) 0.0056(6) -0.0081(6)
Cl3 0.0265(7) 0.0293(7) 0.0692(11) -0.0103(7) 0.0100(7) -0.0031(6)
Cl1 0.0870(14) 0.0476(10) 0.0486(10) 0.0182(8) 0.0420(10) 0.0196(9)
O1 0.0235(17) 0.0122(16) 0.0142(15) 0.0001(12) 0.0020(13) 0.0020(13)
F3 0.0193(15) 0.0429(19) 0.0263(16) -0.0056(14) 0.0055(12) -0.0055(13)
F4 0.0159(14) 0.0410(19) 0.0303(17) 0.0020(14) 0.0052(12) 0.0020(13)
O3 0.0156(16) 0.0164(16) 0.0138(15) -0.0019(12) 0.0027(12) -0.0029(13)
F5 0.0346(18) 0.0193(16) 0.053(2) -0.0014(15) 0.0056(16) 0.0015(13)
O2 0.0253(18) 0.0123(15) 0.0144(16) 0.0024(12) 0.0010(13) 0.0014(13)
O5 0.0158(16) 0.0277(18) 0.0137(16) 0.0027(14) 0.0007(13) 0.0008(14)
F6 0.0354(19) 0.070(3) 0.0144(15) 0.0048(15) 0.0011(13) -0.0172(17)
F1 0.0323(18) 0.062(2) 0.0144(15) -0.0068(15) 0.0014(13) -0.0052(16)
F2 0.043(2) 0.0203(17) 0.072(3) 0.0002(17) 0.0018(19) 0.0006(15)
O4 0.041(2) 0.0172(18) 0.0252(19) 0.0102(15) -0.0032(17) 0.0065(16)
C4 0.015(2) 0.013(2) 0.014(2) -0.0006(17) 0.0050(17) 0.0002(17)
C1 0.013(2) 0.016(2) 0.016(2) -0.0018(18) 0.0031(18) 0.0017(17)
C6 0.015(2) 0.015(2) 0.012(2) 0.0001(17) -0.0005(17) 0.0040(17)
C11 0.014(2) 0.018(2) 0.013(2) 0.0003(17) 0.0024(17) 0.0035(18)
C19 0.019(2) 0.011(2) 0.015(2) -0.0009(17) 0.0052(18) 0.0016(17)
C7 0.023(2) 0.013(2) 0.017(2) 0.0016(18) 0.0053(19) 0.0023(18)
C12 0.016(2) 0.023(2) 0.012(2) 0.0004(18) 0.0014(17) 0.0054(19)
C20 0.019(2) 0.013(2) 0.014(2) 0.0004(17) 0.0045(18) 0.0020(18)
C24 0.026(2) 0.012(2) 0.014(2) 0.0021(17) 0.0062(19) 0.0020(18)
C2 0.020(2) 0.017(2) 0.020(2) -0.0041(19) -0.0015(19) 0.0036(19)
C10 0.023(3) 0.023(3) 0.021(2) -0.003(2) 0.010(2) 0.004(2)
C30 0.027(3) 0.020(2) 0.010(2) 0.0013(18) 0.0029(18) 0.000(2)
C13 0.023(3) 0.029(3) 0.015(2) 0.005(2) 0.0021(19) 0.006(2)
C17 0.023(3) 0.024(3) 0.020(2) -0.006(2) 0.001(2) 0.004(2)
C32 0.020(2) 0.026(3) 0.019(2) -0.001(2) -0.0039(19) 0.003(2)
C5 0.031(3) 0.020(2) 0.016(2) 0.0000(19) -0.002(2) -0.001(2)
C14 0.027(3) 0.039(3) 0.026(3) 0.009(2) -0.004(2) 0.013(2)
C21 0.022(2) 0.019(2) 0.026(3) -0.001(2) 0.007(2) -0.0023(19)
C23 0.035(3) 0.019(2) 0.016(2) 0.0010(19) 0.011(2) -0.001(2)
C8 0.036(3) 0.011(2) 0.030(3) -0.001(2) 0.011(2) 0.002(2)
C26 0.015(2) 0.034(3) 0.023(3) -0.005(2) 0.0071(19) 0.000(2)
C29 0.022(3) 0.037(3) 0.029(3) -0.004(2) 0.015(2) 0.000(2)
C22 0.028(3) 0.016(2) 0.029(3) 0.001(2) 0.016(2) -0.004(2)
C15 0.023(3) 0.054(4) 0.025(3) 0.003(3) -0.009(2) 0.003(3)
C25 0.016(2) 0.037(3) 0.019(2) 0.002(2) -0.0002(19) 0.000(2)
C9 0.037(3) 0.019(2) 0.028(3) -0.008(2) 0.011(2) 0.005(2)
C16 0.024(3) 0.040(3) 0.025(3) -0.006(2) -0.007(2) -0.004(2)
C3 0.018(2) 0.032(3) 0.029(3) -0.007(2) 0.000(2) 0.001(2)
C31 0.045(4) 0.028(3) 0.026(3) 0.007(2) 0.002(3) -0.004(3)
C33 0.033(3) 0.037(3) 0.012(2) -0.003(2) -0.001(2) 0.005(2)
C34 0.037(3) 0.020(3) 0.043(3) -0.002(2) 0.017(3) -0.002(2)
C28 0.016(3) 0.071(5) 0.029(3) 0.003(3) 0.001(2) 0.005(3)
C27 0.025(3) 0.046(4) 0.039(3) -0.016(3) 0.015(3) -0.013(3)
C18 0.059(4) 0.030(3) 0.038(3) 0.022(3) -0.005(3) 0.006(3)
Cl5 0.059(2) 0.0429(17) 0.0564(18) 0.0152(14) 0.0298(16) 0.0159(15)
Cl4 0.0894(18) 0.0841(18) 0.0798(17) 0.0014(14) 0.0124(14) -0.0023(14)
C35 0.145(13) 0.162(15) 0.089(9) 0.012(9) 0.024(9) -0.064(11)
Cl6 0.054(6) 0.055(6) 0.054(5) 0.023(4) 0.010(4) 0.016(5)

loop_
_atom_type_symbol
_atom_type_description
_atom_type_scat_dispersion_real
_atom_type_scat_dispersion_imag
_atom_type_scat_source
C C 0.0033 0.0016 'International Tables Vol C Tables 4.2.6.8 and 6.1.1.4'
H H 0.0000 0.0000 'International Tables Vol C Tables 4.2.6.8 and 6.1.1.4'
F F 0.0171 0.0103 'International Tables Vol C Tables 4.2.6.8 and 6.1.1.4'
O O 0.0106 0.0060 'International Tables Vol C Tables 4.2.6.8 and 6.1.1.4'
P P 0.1023 0.0942 'International Tables Vol C Tables 4.2.6.8 and 6.1.1.4'
Pd Pd -0.9988 1.0072 'International Tables Vol C Tables 4.2.6.8 and 6.1.1.4'
Cl Cl 0.1484 0.1585 'International Tables Vol C Tables 4.2.6.8 and 6.1.1.4'

loop_
_geom_angle_atom_site_label_1
_geom_angle_atom_site_label_2
_geom_angle_atom_site_label_3
_geom_angle
_geom_angle_site_symmetry_1
_geom_angle_site_symmetry_3
C1 Pd1 O3 176.36(15) . .
C1 Pd1 O1 92.02(16) . 3_666
O3 Pd1 O1 87.97(13) . 3_666
C1 Pd1 P1 93.90(13) . .
O3 Pd1 P1 86.53(9) . .
O1 Pd1 P1 171.32(9) 3_666 .
C19 P1 C12 108.2(2) . .
C19 P1 C6 104.7(2) . .
C12 P1 C6 105.0(2) . .
C19 P1 Pd1 114.43(15) . .
C12 P1 Pd1 110.72(17) . .
C6 P1 Pd1 113.12(15) . .
O3 P2 C11 111.1(2) . .
O3 P2 C30 109.6(2) . .
C11 P2 C30 105.5(2) . .
O3 P2 C26 104.6(2) . .
C11 P2 C26 109.9(2) . .
C30 P2 C26 116.3(2) . .
F5 P3 F6 90.7(2) . .
F5 P3 F1 90.5(2) . .
F6 P3 F1 178.8(2) . .
F5 P3 F3 90.93(18) . .
F6 P3 F3 90.54(18) . .
F1 P3 F3 89.62(17) . .
F5 P3 F2 179.4(2) . .
F6 P3 F2 89.1(2) . .
F1 P3 F2 89.8(2) . .
F3 P3 F2 89.57(19) . .
F5 P3 F4 89.48(18) . .
F6 P3 F4 89.94(18) . .
F1 P3 F4 89.88(17) . .
F3 P3 F4 179.4(2) . .
F2 P3 F4 90.02(19) . .
C4 O1 Pd1 141.8(3) . 3_666
P2 O3 Pd1 129.72(19) . .
C4 O2 C5 116.0(4) . .
C20 O5 C25 117.7(4) . .
C13 O4 C18 118.6(4) . .
O1 C4 O2 119.4(4) . .
O1 C4 C1 127.1(4) . .
O2 C4 C1 113.5(4) . .
C4 C1 C2 115.6(4) . .
C4 C1 Pd1 100.5(3) . .
C2 C1 Pd1 112.3(3) . .
C4 C1 H1 109.4 . .
C2 C1 H1 109.4 . .
Pd1 C1 H1 109.4 . .
C7 C6 C11 118.0(4) . .
C7 C6 P1 116.3(3) . .
C11 C6 P1 125.7(4) . .
C6 C11 C10 118.6(4) . .
C6 C11 P2 124.3(3) . .
C10 C11 P2 117.1(4) . .
C24 C19 C20 118.9(4) . .
C24 C19 P1 122.4(4) . .
C20 C19 P1 117.7(3) . .
C8 C7 C6 122.7(5) . .
C8 C7 H10 118.7 . .
C6 C7 H10 118.7 . .
C17 C12 C13 118.6(4) . .
C17 C12 P1 118.0(4) . .
C13 C12 P1 123.3(4) . .
O5 C20 C21 124.3(4) . .
O5 C20 C19 115.0(4) . .
C21 C20 C19 120.7(4) . .
C23 C24 C19 120.4(5) . .
C23 C24 H24 119.8 . .
C19 C24 H24 119.8 . .
C1 C2 C3 111.7(4) . .
C1 C2 H2 109.3 . .
C3 C2 H2 109.3 . .
C1 C2 H3 109.3 . .
C3 C2 H3 109.3 . .
H2 C2 H3 107.9 . .
C9 C10 C11 122.2(5) . .
C9 C10 H13 118.9 . .
C11 C10 H13 118.9 . .
C31 C30 C32 108.3(4) . .
C31 C30 C33 109.7(4) . .
C32 C30 C33 107.6(4) . .
C31 C30 P2 109.3(4) . .
C32 C30 P2 106.3(3) . .
C33 C30 P2 115.4(4) . .
O4 C13 C14 123.7(5) . .
O4 C13 C12 116.3(4) . .
C14 C13 C12 119.9(5) . .
C12 C17 C16 121.0(5) . .
C12 C17 H17 119.5 . .
C16 C17 H17 119.5 . .
C30 C32 H40 109.5 . .
C30 C32 H41 109.5 . .
H40 C32 H41 109.5 . .
C30 C32 H42 109.5 . .
H40 C32 H42 109.5 . .
H41 C32 H42 109.5 . .
O2 C5 H7 109.5 . .
O2 C5 H8 109.5 . .
H7 C5 H8 109.5 . .
O2 C5 H9 109.5 . .
H7 C5 H9 109.5 . .
H8 C5 H9 109.5 . .
C15 C14 C13 120.0(5) . .
C15 C14 H14 120.0 . .
C13 C14 H14 120.0 . .
C20 C21 C22 119.3(5) . .
C20 C21 H21 120.3 . .
C22 C21 H21 120.3 . .
C22 C23 C24 120.1(5) . .
C22 C23 H23 120.0 . .
C24 C23 H23 120.0 . .
C7 C8 C9 118.9(5) . .
C7 C8 H11 120.6 . .
C9 C8 H11 120.6 . .
C28 C26 C27 108.5(5) . .
C28 C26 C29 111.7(5) . .
C27 C26 C29 108.8(4) . .
C28 C26 P2 104.5(4) . .
C27 C26 P2 107.7(4) . .
C29 C26 P2 115.5(4) . .
C26 C29 H34 109.5 . .
C26 C29 H35 109.5 . .
H34 C29 H35 109.5 . .
C26 C29 H36 109.5 . .
H34 C29 H36 109.5 . .
H35 C29 H36 109.5 . .
C23 C22 C21 120.5(5) . .
C23 C22 H22 119.7 . .
C21 C22 H22 119.7 . .
C16 C15 C14 121.3(5) . .
C16 C15 H15 119.3 . .
C14 C15 H15 119.3 . .
O5 C25 H25 109.5 . .
O5 C25 H26 109.5 . .
H25 C25 H26 109.5 . .
O5 C25 H27 109.5 . .
H25 C25 H27 109.5 . .
H26 C25 H27 109.5 . .
C10 C9 C8 119.7(5) . .
C10 C9 H12 120.1 . .
C8 C9 H12 120.1 . .
C15 C16 C17 119.1(5) . .
C15 C16 H16 120.4 . .
C17 C16 H16 120.4 . .
C2 C3 H4 109.5 . .
C2 C3 H5 109.5 . .
H4 C3 H5 109.5 . .
C2 C3 H6 109.5 . .
H4 C3 H6 109.5 . .
H5 C3 H6 109.5 . .
C30 C31 H37 109.5 . .
C30 C31 H38 109.5 . .
H37 C31 H38 109.5 . .
C30 C31 H39 109.5 . .
H37 C31 H39 109.5 . .
H38 C31 H39 109.5 . .
C30 C33 H43 109.5 . .
C30 C33 H44 109.5 . .
H43 C33 H44 109.5 . .
C30 C33 H45 109.5 . .
H43 C33 H45 109.5 . .
H44 C33 H45 109.5 . .
Cl2 C34 Cl1 109.5(3) . .
Cl2 C34 Cl3 110.1(3) . .
Cl1 C34 Cl3 110.7(3) . .
Cl2 C34 H46 108.8 . .
Cl1 C34 H46 108.8 . .
Cl3 C34 H46 108.8 . .
C26 C28 H31 109.5 . .
C26 C28 H32 109.5 . .
H31 C28 H32 109.5 . .
C26 C28 H33 109.5 . .
H31 C28 H33 109.5 . .
H32 C28 H33 109.5 . .
C26 C27 H28 109.5 . .
C26 C27 H29 109.5 . .
H28 C27 H29 109.5 . .
C26 C27 H30 109.5 . .
H28 C27 H30 109.5 . .
H29 C27 H30 109.5 . .
O4 C18 H18 109.5 . .
O4 C18 H19 109.5 . .
H18 C18 H19 109.5 . .
O4 C18 H20 109.5 . .
H18 C18 H20 109.5 . .
H19 C18 H20 109.5 . .
C35 Cl5 C35 71.4(8) 3_556 .
Cl6 C35 Cl4 120.7(11) . .
Cl5 C35 Cl4 114.4(9) 3_556 .
Cl5 C35 Cl5 108.6(8) 3_556 .
Cl4 C35 Cl5 107.2(8) . .
Cl6 C35 Cl6 109.3(9) . 3_556
Cl4 C35 Cl6 102.3(8) . 3_556
Cl6 C35 H47 108.0 . .
Cl4 C35 H47 108.0 . .
Cl6 C35 H47 108.0 3_556 .
Cl5 C35 H48 108.8 3_556 .
Cl4 C35 H48 108.8 . .
Cl5 C35 H48 108.8 . .
C35 Cl6 C35 70.7(8) . 3_556

loop_
_geom_bond_atom_site_label_1
_geom_bond_atom_site_label_2
_geom_bond_distance
_geom_bond_site_symmetry_2
Pd1 C1 2.070(5) .
Pd1 O3 2.095(3) .
Pd1 O1 2.120(3) 3_666
Pd1 P1 2.2138(12) .
P1 C19 1.814(5) .
P1 C12 1.818(5) .
P1 C6 1.848(5) .
P2 O3 1.517(3) .
P2 C11 1.823(5) .
P2 C30 1.848(5) .
P2 C26 1.862(5) .
P3 F5 1.587(3) .
P3 F6 1.594(3) .
P3 F1 1.598(3) .
P3 F3 1.599(3) .
P3 F2 1.605(4) .
P3 F4 1.608(3) .
Cl2 C34 1.760(6) .
Cl3 C34 1.775(7) .
Cl1 C34 1.762(6) .
O1 C4 1.235(6) .
O1 Pd1 2.120(3) 3_666
O2 C4 1.330(6) .
O2 C5 1.458(6) .
O5 C20 1.373(5) .
O5 C25 1.431(6) .
O4 C13 1.358(7) .
O4 C18 1.435(6) .
C4 C1 1.481(6) .
C1 C2 1.524(6) .
C1 H1 1.0000 .
C6 C7 1.400(7) .
C6 C11 1.412(6) .
C11 C10 1.413(7) .
C19 C24 1.394(6) .
C19 C20 1.402(7) .
C7 C8 1.384(7) .
C7 H10 0.9500 .
C12 C17 1.393(7) .
C12 C13 1.407(7) .
C20 C21 1.388(7) .
C24 C23 1.390(7) .
C24 H24 0.9500 .
C2 C3 1.542(7) .
C2 H2 0.9900 .
C2 H3 0.9900 .
C10 C9 1.364(7) .
C10 H13 0.9500 .
C30 C31 1.533(7) .
C30 C32 1.543(7) .
C30 C33 1.544(7) .
C13 C14 1.403(7) .
C17 C16 1.407(7) .
C17 H17 0.9500 .
C32 H40 0.9800 .
C32 H41 0.9800 .
C32 H42 0.9800 .
C5 H7 0.9800 .
C5 H8 0.9800 .
C5 H9 0.9800 .
C14 C15 1.378(9) .
C14 H14 0.9500 .
C21 C22 1.396(7) .
C21 H21 0.9500 .
C23 C22 1.381(8) .
C23 H23 0.9500 .
C8 C9 1.399(8) .
C8 H11 0.9500 .
C26 C28 1.530(8) .
C26 C27 1.534(8) .
C26 C29 1.538(7) .
C29 H34 0.9800 .
C29 H35 0.9800 .
C29 H36 0.9800 .
C22 H22 0.9500 .
C15 C16 1.372(9) .
C15 H15 0.9500 .
C25 H25 0.9800 .
C25 H26 0.9800 .
C25 H27 0.9800 .
C9 H12 0.9500 .
C16 H16 0.9500 .
C3 H4 0.9800 .
C3 H5 0.9800 .
C3 H6 0.9800 .
C31 H37 0.9800 .
C31 H38 0.9800 .
C31 H39 0.9800 .
C33 H43 0.9800 .
C33 H44 0.9800 .
C33 H45 0.9800 .
C34 H46 1.0000 .
C28 H31 0.9800 .
C28 H32 0.9800 .
C28 H33 0.9800 .
C27 H28 0.9800 .
C27 H29 0.9800 .
C27 H30 0.9800 .
C18 H18 0.9800 .
C18 H19 0.9800 .
C18 H20 0.9800 .
Cl5 C35 1.655(18) 3_556
Cl5 C35 1.880(17) .
Cl4 C35 1.834(13) .
C35 Cl6 1.625(19) .
C35 Cl5 1.655(18) 3_556
C35 Cl6 1.93(2) 3_556
C35 H47 1.0000 .
C35 H48 1.0000 .
Cl6 C35 1.93(2) 3_556

loop_
_geom_torsion_atom_site_label_1
_geom_torsion_atom_site_label_2
_geom_torsion_atom_site_label_3
_geom_torsion_atom_site_label_4
_geom_torsion
_geom_torsion_site_symmetry_1
_geom_torsion_site_symmetry_4
C11 P2 O3 Pd1 47.5(3) . .
C30 P2 O3 Pd1 -68.7(3) . .
C26 P2 O3 Pd1 166.0(3) . .
Pd1 O1 C4 O2 -171.1(3) 3_666 .
Pd1 O1 C4 C1 7.1(8) 3_666 .
C5 O2 C4 O1 6.2(6) . .
C5 O2 C4 C1 -172.2(4) . .
O1 C4 C1 C2 28.6(7) . .
O2 C4 C1 C2 -153.1(4) . .
O1 C4 C1 Pd1 -92.5(5) . .
O2 C4 C1 Pd1 85.8(4) . .
C19 P1 C6 C7 23.1(4) . .
C12 P1 C6 C7 -90.8(4) . .
Pd1 P1 C6 C7 148.4(3) . .
C19 P1 C6 C11 -159.0(4) . .
C12 P1 C6 C11 87.1(4) . .
Pd1 P1 C6 C11 -33.8(4) . .
C7 C6 C11 C10 2.7(7) . .
P1 C6 C11 C10 -175.1(4) . .
C7 C6 C11 P2 -173.6(4) . .
P1 C6 C11 P2 8.6(6) . .
O3 P2 C11 C6 -9.9(5) . .
C30 P2 C11 C6 108.8(4) . .
C26 P2 C11 C6 -125.2(4) . .
O3 P2 C11 C10 173.7(4) . .
C30 P2 C11 C10 -67.7(4) . .
C26 P2 C11 C10 58.4(4) . .
C12 P1 C19 C24 -15.2(4) . .
C6 P1 C19 C24 -126.9(4) . .
Pd1 P1 C19 C24 108.7(4) . .
C12 P1 C19 C20 176.3(3) . .
C6 P1 C19 C20 64.7(4) . .
Pd1 P1 C19 C20 -59.8(4) . .
C11 C6 C7 C8 -1.9(7) . .
P1 C6 C7 C8 176.1(4) . .
C19 P1 C12 C17 127.9(4) . .
C6 P1 C12 C17 -120.6(4) . .
Pd1 P1 C12 C17 1.8(4) . .
C19 P1 C12 C13 -54.1(5) . .
C6 P1 C12 C13 57.4(5) . .
Pd1 P1 C12 C13 179.8(4) . .
C25 O5 C20 C21 -15.7(7) . .
C25 O5 C20 C19 162.2(4) . .
C24 C19 C20 O5 -176.8(4) . .
P1 C19 C20 O5 -7.9(5) . .
C24 C19 C20 C21 1.2(7) . .
P1 C19 C20 C21 170.1(4) . .
C20 C19 C24 C23 -0.9(7) . .
P1 C19 C24 C23 -169.3(4) . .
C4 C1 C2 C3 73.2(5) . .
Pd1 C1 C2 C3 -172.2(3) . .
C6 C11 C10 C9 -1.7(8) . .
P2 C11 C10 C9 174.9(4) . .
O3 P2 C30 C31 -60.1(4) . .
C11 P2 C30 C31 -179.8(4) . .
C26 P2 C30 C31 58.1(4) . .
O3 P2 C30 C32 56.5(4) . .
C11 P2 C30 C32 -63.1(4) . .
C26 P2 C30 C32 174.8(3) . .
O3 P2 C30 C33 175.7(4) . .
C11 P2 C30 C33 56.0(4) . .
C26 P2 C30 C33 -66.1(4) . .
C18 O4 C13 C14 -8.4(8) . .
C18 O4 C13 C12 171.6(5) . .
C17 C12 C13 O4 180.0(4) . .
P1 C12 C13 O4 2.0(6) . .
C17 C12 C13 C14 0.0(7) . .
P1 C12 C13 C14 -178.0(4) . .
C13 C12 C17 C16 1.1(7) . .
P1 C12 C17 C16 179.2(4) . .
O4 C13 C14 C15 179.1(5) . .
C12 C13 C14 C15 -0.9(8) . .
O5 C20 C21 C22 176.9(4) . .
C19 C20 C21 C22 -0.9(7) . .
C19 C24 C23 C22 0.4(7) . .
C6 C7 C8 C9 -0.1(8) . .
O3 P2 C26 C28 -71.7(4) . .
C11 P2 C26 C28 47.7(4) . .
C30 P2 C26 C28 167.4(4) . .
O3 P2 C26 C27 43.5(4) . .
C11 P2 C26 C27 162.9(4) . .
C30 P2 C26 C27 -77.4(4) . .
O3 P2 C26 C29 165.3(4) . .
C11 P2 C26 C29 -75.4(4) . .
C30 P2 C26 C29 44.3(5) . .
C24 C23 C22 C21 -0.1(7) . .
C20 C21 C22 C23 0.3(7) . .
C13 C14 C15 C16 0.8(9) . .
C11 C10 C9 C8 -0.3(8) . .
C7 C8 C9 C10 1.2(8) . .
C14 C15 C16 C17 0.2(9) . .
C12 C17 C16 C15 -1.2(8) . .
C35 Cl5 C35 Cl5 0.001(1) 3_556 3_556
C35 Cl5 C35 Cl4 124.1(12) 3_556 .
Cl4 C35 Cl6 C35 118.0(13) . 3_556
Cl6 C35 Cl6 C35 -0.002(1) 3_556 3_556
